data_2224335
loop_
_publ_author_name
'Liang, Ying'
'He, Hong-Wu'
'Yang, Zi-Wen'

_publ_section_title
6-(4-Fluorophenethyl)-7-imino-3-phenyl-2,3,6,7-tetrahydro-1,3-thiazolo[4,5-<i>d</i>]pyrimidine-2-thione
_journal_coeditor_code JH2113
_journal_issue 12
_journal_name_full 'Acta Crystallographica Section E'
_journal_page_first o3098
_journal_paper_doi 10.1107/S1600536809047576
_journal_volume 65
_journal_year 2009
_chemical_formula_iupac 'C19 H15 F N4 S2'
_chemical_formula_moiety 'C19 H15 F N4 S2'
_chemical_formula_sum 'C19 H15 F N4 S2'
_chemical_formula_weight 382.47
_chemical_name_systematic
;
6-(4-Fluorophenethyl)-7-imino-3-phenyl-2,3,6,7-tetrahydro-\
1,3-thiazolo[4,5-<i>d</i>]pyrimidine-2-thione
;
_space_group_IT_number 14
_symmetry_cell_setting monoclinic
_symmetry_space_group_name_Hall '-P 2yn'
_symmetry_space_group_name_H-M 'P 1 21/n 1'
_atom_sites_solution_hydrogens geom
_atom_sites_solution_primary direct
_atom_sites_solution_secondary difmap
_cell_angle_alpha 90.00
_cell_angle_beta 91.531(3)
_cell_angle_gamma 90.00
_cell_formula_units_Z 4
_cell_length_a 8.6449(13)
_cell_length_b 12.3780(19)
_cell_length_c 16.546(3)
_cell_measurement_reflns_used 5242
_cell_measurement_temperature 298(2)
_cell_measurement_theta_max 27.86
_cell_measurement_theta_min 2.46
_cell_volume 1769.9(5)
_computing_cell_refinement 'SAINT (Bruker, 2000)'
_computing_data_collection 'SMART (Bruker, 2000)'
_computing_data_reduction 'SAINT (Bruker, 2000)'
_computing_molecular_graphics 'SHELXTL (Sheldrick, 2008)'
_computing_publication_material 'SHELXTL (Sheldrick, 2008)'
_computing_structure_refinement 'SHELXL97 (Sheldrick, 2008)'
_computing_structure_solution 'SHELXS97 (Sheldrick, 2008)'
_diffrn_ambient_temperature 298(2)
_diffrn_measured_fraction_theta_full 0.994
_diffrn_measured_fraction_theta_max 0.994
_diffrn_measurement_device_type 'Bruker SMART APEX CCD area-detector'
_diffrn_measurement_method '\f and \w'
_diffrn_radiation_monochromator graphite
_diffrn_radiation_source 'fine-focus sealed tube'
_diffrn_radiation_type MoK\a
_diffrn_radiation_wavelength 0.71073
_diffrn_reflns_av_R_equivalents 0.0233
_diffrn_reflns_av_sigmaI/netI 0.0257
_diffrn_reflns_limit_h_max 11
_diffrn_reflns_limit_h_min -11
_diffrn_reflns_limit_k_max 16
_diffrn_reflns_limit_k_min -15
_diffrn_reflns_limit_l_max 21
_diffrn_reflns_limit_l_min -20
_diffrn_reflns_number 13207
_diffrn_reflns_theta_full 27.50
_diffrn_reflns_theta_max 27.50
_diffrn_reflns_theta_min 2.05
_exptl_absorpt_coefficient_mu 0.321
_exptl_absorpt_correction_T_max 0.9385
_exptl_absorpt_correction_T_min 0.9098
_exptl_absorpt_correction_type multi-scan
_exptl_absorpt_process_details '(SADABS; Sheldrick, 2001)'
_exptl_crystal_colour colorless
_exptl_crystal_density_diffrn 1.435
_exptl_crystal_density_method 'not measured'
_exptl_crystal_description block
_exptl_crystal_F_000 792
_exptl_crystal_size_max 0.30
_exptl_crystal_size_mid 0.20
_exptl_crystal_size_min 0.20
_refine_diff_density_max 0.307
_refine_diff_density_min -0.237
_refine_ls_extinction_method none
_refine_ls_goodness_of_fit_ref 1.047
_refine_ls_hydrogen_treatment mixed
_refine_ls_matrix_type full
_refine_ls_number_parameters 238
_refine_ls_number_reflns 4047
_refine_ls_number_restraints 0
_refine_ls_restrained_S_all 1.047
_refine_ls_R_factor_all 0.0530
_refine_ls_R_factor_gt 0.0451
_refine_ls_shift/su_max 0.001
_refine_ls_shift/su_mean 0.000
_refine_ls_structure_factor_coef Fsqd
_refine_ls_weighting_details 'calc w=1/[\s^2^(Fo^2^)+(0.0630P)^2^+0.3948P] where P=(Fo^2^+2Fc^2^)/3'
_refine_ls_weighting_scheme calc
_refine_ls_wR_factor_gt 0.1132
_refine_ls_wR_factor_ref 0.1188
_reflns_number_gt 3442
_reflns_number_total 4047
_reflns_threshold_expression I>2\s(I)
_cod_data_source_file jh2113.cif
_cod_data_source_block I
_cod_original_sg_symbol_H-M 'P 21/n'
_cod_database_code 2224335
_cod_database_fobs_code 2224335

loop_
_symmetry_equiv_pos_as_xyz
'x, y, z'
'-x+1/2, y+1/2, -z+1/2'
'-x, -y, -z'
'x-1/2, -y-1/2, z-1/2'

loop_
_atom_site_type_symbol
_atom_site_label
_atom_site_fract_x
_atom_site_fract_y
_atom_site_fract_z
_atom_site_U_iso_or_equiv
_atom_site_adp_type
_atom_site_calc_flag
_atom_site_refinement_flags
_atom_site_occupancy
_atom_site_disorder_assembly
_atom_site_disorder_group
C C1 0.4958(2) 1.34258(14) 0.58804(13) 0.0535(5) Uani d . 1 . .
C C2 0.4537(2) 1.33892(14) 0.50835(13) 0.0542(5) Uani d . 1 . .
H H2 0.4863 1.3917 0.4726 0.065 Uiso calc R 1 . .
C C3 0.3607(2) 1.25414(15) 0.48189(11) 0.0502(4) Uani d . 1 . .
H H3 0.3306 1.2503 0.4276 0.060 Uiso calc R 1 . .
C C4 0.31153(19) 1.17484(13) 0.53462(11) 0.0429(4) Uani d . 1 . .
C C5 0.3617(2) 1.18055(15) 0.61453(11) 0.0504(4) Uani d . 1 . .
H H5 0.3335 1.1265 0.6503 0.060 Uiso calc R 1 . .
C C6 0.4530(2) 1.26536(16) 0.64208(12) 0.0572(5) Uani d . 1 . .
H H6 0.4846 1.2697 0.6961 0.069 Uiso calc R 1 . .
C C7 0.2083(2) 1.08369(14) 0.50454(11) 0.0482(4) Uani d . 1 . .
H H7A 0.1203 1.1133 0.4745 0.058 Uiso calc R 1 . .
H H7B 0.1696 1.0439 0.5503 0.058 Uiso calc R 1 . .
C C8 0.29661(19) 1.00780(14) 0.45073(12) 0.0467(4) Uani d . 1 . .
H H8A 0.3450 1.0496 0.4087 0.056 Uiso calc R 1 . .
H H8B 0.3782 0.9732 0.4827 0.056 Uiso calc R 1 . .
C C9 0.10871(19) 0.95138(14) 0.34270(10) 0.0422(4) Uani d . 1 . .
C C10 0.03504(19) 0.85689(13) 0.30865(10) 0.0411(4) Uani d . 1 . .
C C11 0.04789(18) 0.75959(13) 0.34560(9) 0.0379(3) Uani d . 1 . .
C C12 0.1989(2) 0.82329(14) 0.44484(11) 0.0458(4) Uani d . 1 . .
H H12 0.2567 0.8135 0.4925 0.055 Uiso calc R 1 . .
C C13 -0.0990(2) 0.70793(14) 0.23294(10) 0.0445(4) Uani d . 1 . .
C C14 -0.02508(18) 0.56612(13) 0.33171(10) 0.0402(4) Uani d . 1 . .
C C15 0.0719(3) 0.49373(17) 0.29640(13) 0.0621(5) Uani d . 1 . .
H H15 0.1341 0.5146 0.2541 0.075 Uiso calc R 1 . .
C C16 0.0753(3) 0.38912(19) 0.32496(16) 0.0780(7) Uani d . 1 . .
H H16 0.1398 0.3386 0.3014 0.094 Uiso calc R 1 . .
C C17 -0.0147(3) 0.35897(17) 0.38718(18) 0.0776(8) Uani d . 1 . .
H H17 -0.0116 0.2881 0.4058 0.093 Uiso calc R 1 . .
C C18 -0.1101(3) 0.4326(2) 0.42259(16) 0.0739(7) Uani d . 1 . .
H H18 -0.1711 0.4117 0.4653 0.089 Uiso calc R 1 . .
C C19 -0.1156(2) 0.53768(16) 0.39494(12) 0.0554(5) Uani d . 1 . .
H H19 -0.1796 0.5882 0.4188 0.066 Uiso calc R 1 . .
N N1 0.19862(15) 0.92398(11) 0.41267(8) 0.0411(3) Uani d . 1 . .
N N2 0.12708(17) 0.73932(11) 0.41615(9) 0.0459(3) Uani d . 1 . .
N N3 0.1072(2) 1.04959(13) 0.31970(11) 0.0605(4) Uani d . 1 . .
H H3A 0.052(3) 1.0564(19) 0.2764(15) 0.073 Uiso d . 1 . .
N N4 -0.02702(16) 0.67676(11) 0.30352(8) 0.0397(3) Uani d . 1 . .
F F1 0.58230(17) 1.42773(10) 0.61527(9) 0.0823(4) Uani d . 1 . .
S S1 -0.07386(6) 0.84673(4) 0.21932(3) 0.05356(16) Uani d . 1 . .
S S2 -0.19713(7) 0.63041(4) 0.16868(3) 0.06299(18) Uani d . 1 . .

loop_
_atom_site_aniso_label
_atom_site_aniso_U_11
_atom_site_aniso_U_22
_atom_site_aniso_U_33
_atom_site_aniso_U_12
_atom_site_aniso_U_13
_atom_site_aniso_U_23
C1 0.0557(10) 0.0390(9) 0.0653(12) -0.0015(7) -0.0051(9) -0.0124(8)
C2 0.0649(11) 0.0400(9) 0.0579(12) -0.0030(8) 0.0053(9) 0.0022(8)
C3 0.0616(11) 0.0468(10) 0.0418(9) 0.0013(8) -0.0036(8) -0.0013(7)
C4 0.0455(9) 0.0374(8) 0.0457(9) 0.0022(7) 0.0017(7) -0.0069(7)
C5 0.0657(11) 0.0424(9) 0.0431(10) 0.0013(8) 0.0027(8) -0.0003(7)
C6 0.0738(13) 0.0516(11) 0.0456(10) 0.0017(9) -0.0113(9) -0.0088(8)
C7 0.0463(9) 0.0461(9) 0.0523(10) -0.0049(7) 0.0040(8) -0.0077(8)
C8 0.0384(8) 0.0437(9) 0.0576(11) -0.0028(7) -0.0038(7) -0.0108(8)
C9 0.0456(9) 0.0420(9) 0.0391(8) -0.0044(7) 0.0005(7) 0.0010(7)
C10 0.0478(9) 0.0415(8) 0.0337(8) -0.0036(7) -0.0048(7) 0.0028(6)
C11 0.0403(8) 0.0388(8) 0.0344(8) -0.0022(6) -0.0019(6) -0.0006(6)
C12 0.0493(9) 0.0426(9) 0.0448(10) 0.0028(7) -0.0131(7) -0.0014(7)
C13 0.0541(10) 0.0429(9) 0.0361(8) -0.0027(7) -0.0056(7) 0.0005(7)
C14 0.0455(8) 0.0356(8) 0.0390(8) -0.0024(6) -0.0096(7) -0.0015(6)
C15 0.0763(14) 0.0584(12) 0.0516(11) 0.0159(10) 0.0021(10) -0.0024(9)
C16 0.1057(19) 0.0501(12) 0.0772(16) 0.0275(12) -0.0187(14) -0.0099(11)
C17 0.0875(16) 0.0422(11) 0.101(2) -0.0070(11) -0.0404(15) 0.0170(11)
C18 0.0622(12) 0.0699(15) 0.0891(17) -0.0130(11) -0.0077(11) 0.0346(13)
C19 0.0493(10) 0.0549(11) 0.0621(12) 0.0020(8) 0.0031(8) 0.0128(9)
N1 0.0389(7) 0.0388(7) 0.0453(8) -0.0018(5) -0.0053(6) -0.0052(6)
N2 0.0560(8) 0.0401(7) 0.0409(8) -0.0006(6) -0.0147(6) 0.0024(6)
N3 0.0840(12) 0.0420(8) 0.0547(10) -0.0113(8) -0.0114(9) 0.0082(7)
N4 0.0479(7) 0.0373(7) 0.0335(7) -0.0034(5) -0.0060(5) 0.0010(5)
F1 0.0964(10) 0.0541(7) 0.0954(10) -0.0209(7) -0.0147(8) -0.0206(7)
S1 0.0767(3) 0.0453(3) 0.0377(3) -0.0082(2) -0.0170(2) 0.00820(18)
S2 0.0860(4) 0.0531(3) 0.0483(3) -0.0078(2) -0.0276(3) -0.0050(2)

loop_
_atom_type_symbol
_atom_type_description
_atom_type_scat_dispersion_real
_atom_type_scat_dispersion_imag
_atom_type_scat_source
C C 0.0033 0.0016 'International Tables Vol C Tables 4.2.6.8 and 6.1.1.4'
H H 0.0000 0.0000 'International Tables Vol C Tables 4.2.6.8 and 6.1.1.4'
N N 0.0061 0.0033 'International Tables Vol C Tables 4.2.6.8 and 6.1.1.4'
F F 0.0171 0.0103 'International Tables Vol C Tables 4.2.6.8 and 6.1.1.4'
S S 0.1246 0.1234 'International Tables Vol C Tables 4.2.6.8 and 6.1.1.4'

loop_
_geom_angle_atom_site_label_1
_geom_angle_atom_site_label_2
_geom_angle_atom_site_label_3
_geom_angle_site_symmetry_1
_geom_angle_site_symmetry_3
_geom_angle
_geom_angle_publ_flag
C2 C1 F1 . . 118.50(18) ?
C2 C1 C6 . . 122.77(17) ?
F1 C1 C6 . . 118.72(18) ?
C1 C2 C3 . . 118.01(18) ?
C1 C2 H2 . . 121.0 ?
C3 C2 H2 . . 121.0 ?
C2 C3 C4 . . 121.47(17) ?
C2 C3 H3 . . 119.3 ?
C4 C3 H3 . . 119.3 ?
C5 C4 C3 . . 118.15(16) ?
C5 C4 C7 . . 121.30(16) ?
C3 C4 C7 . . 120.54(16) ?
C4 C5 C6 . . 121.04(18) ?
C4 C5 H5 . . 119.5 ?
C6 C5 H5 . . 119.5 ?
C1 C6 C5 . . 118.50(18) ?
C1 C6 H6 . . 120.7 ?
C5 C6 H6 . . 120.7 ?
C4 C7 C8 . . 110.67(14) ?
C4 C7 H7A . . 109.5 ?
C8 C7 H7A . . 109.5 ?
C4 C7 H7B . . 109.5 ?
C8 C7 H7B . . 109.5 ?
H7A C7 H7B . . 108.1 ?
N1 C8 C7 . . 113.30(14) ?
N1 C8 H8A . . 108.9 ?
C7 C8 H8A . . 108.9 ?
N1 C8 H8B . . 108.9 ?
C7 C8 H8B . . 108.9 ?
H8A C8 H8B . . 107.7 ?
N3 C9 N1 . . 118.24(15) ?
N3 C9 C10 . . 131.12(16) ?
N1 C9 C10 . . 110.63(14) ?
C11 C10 C9 . . 121.06(15) ?
C11 C10 S1 . . 110.87(12) ?
C9 C10 S1 . . 128.06(12) ?
C10 C11 N2 . . 125.78(15) ?
C10 C11 N4 . . 113.49(14) ?
N2 C11 N4 . . 120.72(14) ?
N2 C12 N1 . . 126.76(15) ?
N2 C12 H12 . . 116.6 ?
N1 C12 H12 . . 116.6 ?
N4 C13 S2 . . 127.02(13) ?
N4 C13 S1 . . 109.46(12) ?
S2 C13 S1 . . 123.52(10) ?
C15 C14 C19 . . 121.81(18) ?
C15 C14 N4 . . 118.95(17) ?
C19 C14 N4 . . 119.19(15) ?
C14 C15 C16 . . 118.4(2) ?
C14 C15 H15 . . 120.8 ?
C16 C15 H15 . . 120.8 ?
C17 C16 C15 . . 120.7(2) ?
C17 C16 H16 . . 119.7 ?
C15 C16 H16 . . 119.7 ?
C16 C17 C18 . . 120.3(2) ?
C16 C17 H17 . . 119.9 ?
C18 C17 H17 . . 119.9 ?
C17 C18 C19 . . 120.1(2) ?
C17 C18 H18 . . 120.0 ?
C19 C18 H18 . . 120.0 ?
C14 C19 C18 . . 118.7(2) ?
C14 C19 H19 . . 120.6 ?
C18 C19 H19 . . 120.6 ?
C12 N1 C9 . . 122.40(13) ?
C12 N1 C8 . . 119.05(14) ?
C9 N1 C8 . . 118.54(14) ?
C12 N2 C11 . . 113.08(14) ?
C9 N3 H3A . . 110.2(16) ?
C13 N4 C11 . . 114.58(13) ?
C13 N4 C14 . . 123.01(13) ?
C11 N4 C14 . . 122.39(12) ?
C10 S1 C13 . . 91.60(8) ?

loop_
_geom_bond_atom_site_label_1
_geom_bond_atom_site_label_2
_geom_bond_site_symmetry_2
_geom_bond_distance
_geom_bond_publ_flag
C1 C2 . 1.359(3) ?
C1 F1 . 1.362(2) ?
C1 C6 . 1.367(3) ?
C2 C3 . 1.386(3) ?
C2 H2 . 0.9300 ?
C3 C4 . 1.387(3) ?
C3 H3 . 0.9300 ?
C4 C5 . 1.382(2) ?
C4 C7 . 1.515(2) ?
C5 C6 . 1.384(3) ?
C5 H5 . 0.9300 ?
C6 H6 . 0.9300 ?
C7 C8 . 1.515(2) ?
C7 H7A . 0.9700 ?
C7 H7B . 0.9700 ?
C8 N1 . 1.470(2) ?
C8 H8A . 0.9700 ?
C8 H8B . 0.9700 ?
C9 N3 . 1.274(2) ?
C9 N1 . 1.418(2) ?
C9 C10 . 1.439(2) ?
C10 C11 . 1.354(2) ?
C10 S1 . 1.7356(16) ?
C11 N2 . 1.361(2) ?
C11 N4 . 1.390(2) ?
C12 N2 . 1.294(2) ?
C12 N1 . 1.355(2) ?
C12 H12 . 0.9300 ?
C13 N4 . 1.364(2) ?
C13 S2 . 1.6501(17) ?
C13 S1 . 1.7472(18) ?
C14 C15 . 1.369(3) ?
C14 C19 . 1.369(3) ?
C14 N4 . 1.447(2) ?
C15 C16 . 1.378(3) ?
C15 H15 . 0.9300 ?
C16 C17 . 1.359(4) ?
C16 H16 . 0.9300 ?
C17 C18 . 1.371(4) ?
C17 H17 . 0.9300 ?
C18 C19 . 1.379(3) ?
C18 H18 . 0.9300 ?
C19 H19 . 0.9300 ?
N3 H3A . 0.86(2) ?

loop_
_geom_hbond_atom_site_label_D
_geom_hbond_atom_site_label_H
_geom_hbond_atom_site_label_A
_geom_hbond_site_symmetry_A
_geom_hbond_distance_DH
_geom_hbond_distance_HA
_geom_hbond_distance_DA
_geom_hbond_angle_DHA
C15 H15 N3 2_545 0.93 2.61 3.486(3) 156.4
C19 H19 Cg3 3_665 0.93 2.74 3.637(2) 161

loop_
_geom_torsion_atom_site_label_1
_geom_torsion_atom_site_label_2
_geom_torsion_atom_site_label_3
_geom_torsion_atom_site_label_4
_geom_torsion_site_symmetry_1
_geom_torsion_site_symmetry_2
_geom_torsion_site_symmetry_3
_geom_torsion_site_symmetry_4
_geom_torsion
_geom_torsion_publ_flag
F1 C1 C2 C3 . . . . -177.55(17) ?
C6 C1 C2 C3 . . . . 1.4(3) ?
C1 C2 C3 C4 . . . . -0.1(3) ?
C2 C3 C4 C5 . . . . -1.9(3) ?
C2 C3 C4 C7 . . . . 179.23(16) ?
C3 C4 C5 C6 . . . . 2.7(3) ?
C7 C4 C5 C6 . . . . -178.48(17) ?
C2 C1 C6 C5 . . . . -0.7(3) ?
F1 C1 C6 C5 . . . . 178.28(18) ?
C4 C5 C6 C1 . . . . -1.4(3) ?
C5 C4 C7 C8 . . . . -109.01(19) ?
C3 C4 C7 C8 . . . . 69.8(2) ?
C4 C7 C8 N1 . . . . -173.93(15) ?
N3 C9 C10 C11 . . . . -177.3(2) ?
N1 C9 C10 C11 . . . . 4.0(2) ?
N3 C9 C10 S1 . . . . 4.0(3) ?
N1 C9 C10 S1 . . . . -174.59(13) ?
C9 C10 C11 N2 . . . . 0.3(3) ?
S1 C10 C11 N2 . . . . 179.18(14) ?
C9 C10 C11 N4 . . . . -178.47(15) ?
S1 C10 C11 N4 . . . . 0.37(19) ?
C19 C14 C15 C16 . . . . 1.2(3) ?
N4 C14 C15 C16 . . . . 178.58(18) ?
C14 C15 C16 C17 . . . . -0.5(4) ?
C15 C16 C17 C18 . . . . -0.2(4) ?
C16 C17 C18 C19 . . . . 0.3(4) ?
C15 C14 C19 C18 . . . . -1.1(3) ?
N4 C14 C19 C18 . . . . -178.46(17) ?
C17 C18 C19 C14 . . . . 0.3(3) ?
N2 C12 N1 C9 . . . . 3.5(3) ?
N2 C12 N1 C8 . . . . -175.59(17) ?
N3 C9 N1 C12 . . . . 175.35(18) ?
C10 C9 N1 C12 . . . . -5.8(2) ?
N3 C9 N1 C8 . . . . -5.6(2) ?
C10 C9 N1 C8 . . . . 173.26(14) ?
C7 C8 N1 C12 . . . . -100.26(19) ?
C7 C8 N1 C9 . . . . 80.6(2) ?
N1 C12 N2 C11 . . . . 1.3(3) ?
C10 C11 N2 C12 . . . . -3.2(3) ?
N4 C11 N2 C12 . . . . 175.53(15) ?
S2 C13 N4 C11 . . . . 179.73(13) ?
S1 C13 N4 C11 . . . . -0.73(19) ?
S2 C13 N4 C14 . . . . 1.2(3) ?
S1 C13 N4 C14 . . . . -179.28(13) ?
C10 C11 N4 C13 . . . . 0.2(2) ?
N2 C11 N4 C13 . . . . -178.63(15) ?
C10 C11 N4 C14 . . . . 178.81(15) ?
N2 C11 N4 C14 . . . . -0.1(2) ?
C15 C14 N4 C13 . . . . 76.3(2) ?
C19 C14 N4 C13 . . . . -106.2(2) ?
C15 C14 N4 C11 . . . . -102.1(2) ?
C19 C14 N4 C11 . . . . 75.4(2) ?
C11 C10 S1 C13 . . . . -0.66(14) ?
C9 C10 S1 C13 . . . . 178.08(17) ?
N4 C13 S1 C10 . . . . 0.78(14) ?
S2 C13 S1 C10 . . . . -179.66(13) ?

loop_
_cod_related_entry_id
_cod_related_entry_database
_cod_related_entry_code
1 ChemSpider 30655954
